data_7120440
loop_
_publ_author_name
'Huynh, Huu-Tri'
'Jeannin, Olivier'
'Fourmigu\'e, Marc'

_publ_section_title
;
 Organic selenocyanates as strong and directional chalcogen bond donors
 for crystal engineering
;
_journal_name_full 'Chem. Commun.'
_journal_paper_doi 10.1039/C7CC04833E
_journal_year 2017
_chemical_formula_moiety 'C10 H8 N2 Se2, C10 H8 N2'
_chemical_formula_sum 'C20 H16 N4 Se2'
_chemical_formula_weight 470.29
_chemical_name_systematic '1,4-bis(selenocyanatomethyl)benzene, 4,4'-bipyridine'
_space_group_IT_number 2
_symmetry_cell_setting triclinic
_symmetry_Int_Tables_number 2
_symmetry_space_group_name_Hall '-P 1'
_symmetry_space_group_name_H-M 'P -1'
_atom_sites_solution_hydrogens geom
_atom_sites_solution_primary 'direct - structure invariant direct methods'
_atom_sites_solution_secondary 'direct - structure invariant direct methods'
_audit_conform_dict_location ftp://ftp.iucr.org/pub/cif_core.dic
_audit_conform_dict_name cif_core.dic
_audit_conform_dict_version 2.4.3
_audit_creation_date 2017-02-21T16:35:53-00:00
_audit_creation_method 'WinGX routine CIF_UPDATE'
_audit_update_record
;
2017-06-21 deposited with the CCDC.
2017-07-07 downloaded from the CCDC.
;
_cell_angle_alpha 99.421(3)
_cell_angle_beta 94.558(2)
_cell_angle_gamma 104.661(2)
_cell_formula_units_Z 1
_cell_length_a 5.3962(4)
_cell_length_b 7.7356(6)
_cell_length_c 11.7477(9)
_cell_measurement_reflns_used 4292
_cell_measurement_temperature 296(2)
_cell_measurement_theta_max 25.79
_cell_measurement_theta_min 2.77
_cell_measurement_wavelength 0.71073
_cell_volume 464.25(6)
_computing_cell_refinement 'Bruker APEX2 (Bruker, 2014)'
_computing_data_collection 'Bruker APEX2 (Bruker, 2014)'
_computing_data_reduction 'Bruker APEX2 (Bruker, 2014)'
_computing_molecular_graphics 'Ortep for Windows (Farrugia, 2012)'
_computing_publication_material 'WinGX publication routines (Farrugia, 2012)'
_computing_structure_refinement 'SHELXL-2014/7 (Sheldrick, 2014)'
_computing_structure_solution 'SIR-92 (Altomare et al., 1994)'
_diffrn_ambient_temperature 296(2)
_diffrn_detector 'CCD plate'
_diffrn_measured_fraction_theta_full 0.999
_diffrn_measured_fraction_theta_max 0.995
_diffrn_measurement_device_type 'APEXII, Bruker-AXS'
_diffrn_measurement_method 'CCD rotation images, thick slices'
_diffrn_orient_matrix_UB_11 0.005248
_diffrn_orient_matrix_UB_12 -0.091718
_diffrn_orient_matrix_UB_13 0.050414
_diffrn_orient_matrix_UB_21 0.061161
_diffrn_orient_matrix_UB_22 0.100261
_diffrn_orient_matrix_UB_23 0.06967
_diffrn_orient_matrix_UB_31 -0.183094
_diffrn_orient_matrix_UB_32 -0.007987
_diffrn_orient_matrix_UB_33 0.013095
_diffrn_radiation_monochromator graphite
_diffrn_radiation_probe x-ray
_diffrn_radiation_source 'fine-focus sealed tube'
_diffrn_radiation_type MoK\a
_diffrn_radiation_wavelength 0.71073
_diffrn_reflns_av_R_equivalents 0.052
_diffrn_reflns_av_unetI/netI 0.0522
_diffrn_reflns_Laue_measured_fraction_full 0.999
_diffrn_reflns_Laue_measured_fraction_max 0.995
_diffrn_reflns_limit_h_max 7
_diffrn_reflns_limit_h_min -4
_diffrn_reflns_limit_k_max 11
_diffrn_reflns_limit_k_min -11
_diffrn_reflns_limit_l_max 16
_diffrn_reflns_limit_l_min -16
_diffrn_reflns_number 12290
_diffrn_reflns_point_group_measured_fraction_full 0.999
_diffrn_reflns_point_group_measured_fraction_max 0.995
_diffrn_reflns_theta_full 25.242
_diffrn_reflns_theta_max 30.551
_diffrn_reflns_theta_min 2.773
_diffrn_source 'Enraf Nonius FR590'
_diffrn_standards_number 0
_exptl_absorpt_coefficient_mu 3.993
_exptl_absorpt_correction_T_max 0.787
_exptl_absorpt_correction_T_min 0.259
_exptl_absorpt_correction_type multi-scan
_exptl_absorpt_process_details
;
  [Sheldrick, G.M. (2014). SADABS Bruker AXS Inc., Madison, Wisconsin, USA]
;
_exptl_crystal_colour colorless
_exptl_crystal_density_diffrn 1.682
_exptl_crystal_density_method 'not measured'
_exptl_crystal_description prism
_exptl_crystal_F_000 232
_exptl_crystal_size_max 0.36
_exptl_crystal_size_mid 0.34
_exptl_crystal_size_min 0.06
_refine_diff_density_max 0.578
_refine_diff_density_min -0.585
_refine_diff_density_rms 0.088
_refine_ls_extinction_method none
_refine_ls_goodness_of_fit_ref 1.06
_refine_ls_hydrogen_treatment constr
_refine_ls_matrix_type full
_refine_ls_number_constraints 0
_refine_ls_number_parameters 118
_refine_ls_number_reflns 2832
_refine_ls_number_restraints 0
_refine_ls_restrained_S_all 1.06
_refine_ls_R_factor_all 0.0677
_refine_ls_R_factor_gt 0.0412
_refine_ls_shift/su_max 0.001
_refine_ls_shift/su_mean 0
_refine_ls_structure_factor_coef Fsqd
_refine_ls_weighting_details 'w=1/[\s^2^(Fo^2^)+(0.0273P)^2^+0.2465P] where P=(Fo^2^+2Fc^2^)/3'
_refine_ls_weighting_scheme calc
_refine_ls_wR_factor_gt 0.0746
_refine_ls_wR_factor_ref 0.0841
_reflns_Friedel_coverage 0
_reflns_number_gt 2161
_reflns_number_total 2832
_reflns_threshold_expression 'I > 2\s(I)'
_cod_data_source_file c7cc04833e1.cif
_cod_data_source_block shelx
_cod_database_code 7120440

loop_
_symmetry_equiv_pos_as_xyz
'x, y, z'
'-x, -y, -z'

loop_
_atom_site_label
_atom_site_type_symbol
_atom_site_fract_x
_atom_site_fract_y
_atom_site_fract_z
_atom_site_U_iso_or_equiv
_atom_site_adp_type
_atom_site_occupancy
_atom_site_site_symmetry_order
_atom_site_calc_flag
_atom_site_refinement_flags_posn
_atom_site_refinement_flags_adp
C1 C 0.1896(5) 1.0418(4) 0.9294(2) 0.0325(5) Uani 1 1 d . .
H1 H 0.3183 1.0714 0.8822 0.039 Uiso 1 1 calc R U
C2 C 0.1055(5) 0.8638(3) 0.9465(2) 0.0277(5) Uani 1 1 d . .
C3 C -0.0852(5) 0.8248(4) 1.0185(2) 0.0334(6) Uani 1 1 d . .
H3 H -0.1433 0.7069 1.0318 0.04 Uiso 1 1 calc R U
C4 C 0.2178(5) 0.7205(4) 0.8884(2) 0.0328(5) Uani 1 1 d . .
H4A H 0.212 0.6292 0.9365 0.039 Uiso 1 1 calc R U
H4B H 0.3976 0.7749 0.8816 0.039 Uiso 1 1 calc R U
C5 C -0.2554(6) 0.4717(4) 0.7880(3) 0.0417(7) Uani 1 1 d . .
C6 C 0.4968(6) 0.7462(5) 0.5463(3) 0.0572(9) Uani 1 1 d . .
H6 H 0.3629 0.646 0.51 0.069 Uiso 1 1 calc R U
C7 C 0.6924(6) 0.8106(5) 0.4830(3) 0.0543(9) Uani 1 1 d . .
H7 H 0.69 0.7525 0.4069 0.065 Uiso 1 1 calc R U
C8 C 0.8919(5) 0.9613(4) 0.5326(2) 0.0328(6) Uani 1 1 d . .
C9 C 0.8841(6) 1.0369(4) 0.6472(2) 0.0427(7) Uani 1 1 d . .
H9 H 1.0141 1.1379 0.6857 0.051 Uiso 1 1 calc R U
C10 C 0.6811(6) 0.9603(4) 0.7032(3) 0.0467(7) Uani 1 1 d . .
H10 H 0.6804 1.0129 0.7802 0.056 Uiso 1 1 calc R U
N1 N -0.4344(6) 0.3936(4) 0.8211(3) 0.0635(8) Uani 1 1 d . .
N2 N 0.4874(4) 0.8178(4) 0.6555(2) 0.0445(6) Uani 1 1 d . .
Se1 Se 0.03277(5) 0.60064(4) 0.73157(2) 0.03822(11) Uani 1 1 d . .

loop_
_atom_site_aniso_label
_atom_site_aniso_U_11
_atom_site_aniso_U_22
_atom_site_aniso_U_33
_atom_site_aniso_U_23
_atom_site_aniso_U_13
_atom_site_aniso_U_12
C1 0.0311(12) 0.0316(14) 0.0312(13) 0.0033(11) 0.0103(10) 0.0017(10)
C2 0.0309(12) 0.0251(12) 0.0234(11) -0.0013(10) 0.0017(9) 0.0055(10)
C3 0.0408(14) 0.0232(13) 0.0332(13) 0.0050(11) 0.0089(11) 0.0022(11)
C4 0.0325(12) 0.0313(14) 0.0311(13) -0.0004(11) 0.0019(10) 0.0074(11)
C5 0.0452(16) 0.0293(15) 0.0430(16) -0.0039(12) 0.0021(13) 0.0041(13)
C6 0.0409(16) 0.071(2) 0.0426(17) -0.0005(16) 0.0059(13) -0.0096(16)
C7 0.0484(17) 0.067(2) 0.0301(14) -0.0074(14) 0.0076(12) -0.0061(16)
C8 0.0351(13) 0.0374(15) 0.0278(12) 0.0072(11) 0.0056(10) 0.0123(12)
C9 0.0468(16) 0.0365(16) 0.0387(15) -0.0034(13) 0.0117(12) 0.0050(13)
C10 0.0502(17) 0.0493(19) 0.0387(15) 0.0003(14) 0.0163(13) 0.0116(15)
N1 0.0581(17) 0.0493(18) 0.073(2) 0.0086(15) 0.0149(15) -0.0038(14)
N2 0.0378(12) 0.0531(16) 0.0410(13) 0.0057(12) 0.0108(10) 0.0097(12)
Se1 0.03954(16) 0.03565(17) 0.03357(16) -0.00482(11) 0.00596(11) 0.00640(12)

loop_
_atom_type_symbol
_atom_type_description
_atom_type_scat_dispersion_real
_atom_type_scat_dispersion_imag
_atom_type_scat_source
C C 0.0033 0.0016 'International Tables Vol C Tables 4.2.6.8 and 6.1.1.4'
H H 0 0 'International Tables Vol C Tables 4.2.6.8 and 6.1.1.4'
N N 0.0061 0.0033 'International Tables Vol C Tables 4.2.6.8 and 6.1.1.4'
Se Se -0.0929 2.2259 'International Tables Vol C Tables 4.2.6.8 and 6.1.1.4'

loop_
_geom_angle_atom_site_label_1
_geom_angle_atom_site_label_2
_geom_angle_atom_site_label_3
_geom_angle
_geom_angle_site_symmetry_1
_geom_angle_site_symmetry_3
C3 C1 C2 121.0(2) 2_577 .
C3 C1 H1 119.5 2_577 .
C2 C1 H1 119.5 . .
C1 C2 C3 118.0(2) . .
C1 C2 C4 120.4(2) . .
C3 C2 C4 121.6(2) . .
C1 C3 C2 121.0(2) 2_577 .
C1 C3 H3 119.5 2_577 .
C2 C3 H3 119.5 . .
C2 C4 Se1 112.67(17) . .
C2 C4 H4A 109.1 . .
Se1 C4 H4A 109.1 . .
C2 C4 H4B 109.1 . .
Se1 C4 H4B 109.1 . .
H4A C4 H4B 107.8 . .
N1 C5 Se1 178.8(3) . .
N2 C6 C7 124.1(3) . .
N2 C6 H6 117.9 . .
C7 C6 H6 117.9 . .
C6 C7 C8 119.9(3) . .
C6 C7 H7 120.1 . .
C8 C7 H7 120.1 . .
C7 C8 C9 116.3(2) . .
C7 C8 C8 122.2(3) . 2_776
C9 C8 C8 121.4(3) . 2_776
C10 C9 C8 119.1(3) . .
C10 C9 H9 120.4 . .
C8 C9 H9 120.4 . .
N2 C10 C9 124.8(3) . .
N2 C10 H10 117.6 . .
C9 C10 H10 117.6 . .
C10 N2 C6 115.7(3) . .
C5 Se1 C4 94.13(12) . .

loop_
_geom_bond_atom_site_label_1
_geom_bond_atom_site_label_2
_geom_bond_distance
_geom_bond_site_symmetry_2
C1 C3 1.378(4) 2_577
C1 C2 1.390(3) .
C1 H1 0.93 .
C2 C3 1.390(3) .
C2 C4 1.490(4) .
C3 C1 1.378(4) 2_577
C3 H3 0.93 .
C4 Se1 1.982(2) .
C4 H4A 0.97 .
C4 H4B 0.97 .
C5 N1 1.136(4) .
C5 Se1 1.856(3) .
C6 N2 1.321(4) .
C6 C7 1.377(4) .
C6 H6 0.93 .
C7 C8 1.378(4) .
C7 H7 0.93 .
C8 C9 1.385(4) .
C8 C8 1.498(5) 2_776
C9 C10 1.377(4) .
C9 H9 0.93 .
C10 N2 1.321(4) .
C10 H10 0.93 .

loop_
_geom_torsion_atom_site_label_1
_geom_torsion_atom_site_label_2
_geom_torsion_atom_site_label_3
_geom_torsion_atom_site_label_4
_geom_torsion
_geom_torsion_site_symmetry_1
_geom_torsion_site_symmetry_4
C3 C1 C2 C3 -0.6(4) 2_577 .
C3 C1 C2 C4 179.2(2) 2_577 .
C1 C2 C3 C1 0.6(4) . 2_577
C4 C2 C3 C1 -179.2(2) . 2_577
C1 C2 C4 Se1 -88.3(3) . .
C3 C2 C4 Se1 91.5(3) . .
N2 C6 C7 C8 -1.4(6) . .
C6 C7 C8 C9 1.6(5) . .
C6 C7 C8 C8 -179.3(3) . 2_776
C7 C8 C9 C10 -0.7(4) . .
C8 C8 C9 C10 -179.9(3) 2_776 .
C8 C9 C10 N2 -0.4(5) . .
C9 C10 N2 C6 0.6(5) . .
C7 C6 N2 C10 0.3(5) . .
